data_7050977
loop_
_publ_author_name
'Braga, Dario'
'Eckert, Matthieu'
'Fraccastoro, Matteo'
'Maini, Lucia'
'Grepioni, Fabrizia'
'Caneschi, Andrea'
'Sessoli, Roberta'

_publ_section_title
;
 The hydrogen oxalate anion allows one-dimensional columnar aggregation
 of organometallic sandwich cations
;
_journal_issue 10
_journal_name_full 'New Journal of Chemistry'
_journal_page_first 1280
_journal_paper_doi 10.1039/b205782d
_journal_volume 26
_journal_year 2002
_chemical_formula_sum 'C12 H14 Cl Co O5'
_chemical_formula_weight 332.61
_chemical_name_systematic
; 
? 
;
_space_group_IT_number 2
_symmetry_cell_setting triclinic
_symmetry_space_group_name_Hall '-P 1'
_symmetry_space_group_name_H-M 'P -1'
_atom_sites_solution_hydrogens geom
_atom_sites_solution_primary direct
_atom_sites_solution_secondary difmap
_audit_creation_method SHELXL-97
_cell_angle_alpha 76.42(6)
_cell_angle_beta 80.11(5)
_cell_angle_gamma 86.56(6)
_cell_formula_units_Z 2
_cell_length_a 6.821(5)
_cell_length_b 8.904(5)
_cell_length_c 11.176(6)
_cell_measurement_temperature 293(2)
_cell_volume 649.8(7)
_computing_structure_refinement 'SHELXL-97 (Sheldrick, 1997)'
_computing_structure_solution 'SHELXS-97 (Sheldrick, 1990)'
_diffrn_ambient_temperature 293(2)
_diffrn_measured_fraction_theta_full 0.995
_diffrn_measured_fraction_theta_max 0.995
_diffrn_radiation_monochromator graphite
_diffrn_radiation_source 'fine-focus sealed tube'
_diffrn_radiation_type MoK\a
_diffrn_radiation_wavelength 0.71073
_diffrn_reflns_av_R_equivalents 0.2361
_diffrn_reflns_av_sigmaI/netI 0.0427
_diffrn_reflns_limit_h_max 8
_diffrn_reflns_limit_h_min -7
_diffrn_reflns_limit_k_max 10
_diffrn_reflns_limit_k_min -10
_diffrn_reflns_limit_l_max 13
_diffrn_reflns_limit_l_min 0
_diffrn_reflns_number 2395
_diffrn_reflns_theta_full 24.97
_diffrn_reflns_theta_max 24.97
_diffrn_reflns_theta_min 3.03
_exptl_absorpt_coefficient_mu 1.538
_exptl_absorpt_correction_T_max 1.00
_exptl_absorpt_correction_T_min 0.86
_exptl_absorpt_correction_type psi-scan
_exptl_crystal_colour yellow
_exptl_crystal_density_diffrn 1.700
_exptl_crystal_density_method 'not measured'
_exptl_crystal_F_000 340
_exptl_crystal_size_max 0.25
_exptl_crystal_size_mid 0.20
_exptl_crystal_size_min 0.18
_refine_diff_density_max 0.642
_refine_diff_density_min -0.895
_refine_diff_density_rms 0.151
_refine_ls_extinction_method none
_refine_ls_goodness_of_fit_ref 1.029
_refine_ls_hydrogen_treatment mixed
_refine_ls_matrix_type full
_refine_ls_number_parameters 148
_refine_ls_number_reflns 2269
_refine_ls_number_restraints 0
_refine_ls_restrained_S_all 1.029
_refine_ls_R_factor_all 0.0668
_refine_ls_R_factor_gt 0.0468
_refine_ls_shift/su_max 0.000
_refine_ls_shift/su_mean 0.000
_refine_ls_structure_factor_coef Fsqd
_refine_ls_weighting_details 'calc w=1/[\s^2^(Fo^2^)+(0.1101P)^2^+0.2058P] where P=(Fo^2^+2Fc^2^)/3'
_refine_ls_weighting_scheme calc
_refine_ls_wR_factor_gt 0.1316
_refine_ls_wR_factor_ref 0.1449
_reflns_number_gt 1812
_reflns_number_total 2269
_reflns_threshold_expression >2sigma(I)
_cod_data_source_file b205782d.txt
_cod_data_source_block lm043b
_cod_depositor_comments
;
The following automatic conversions were performed:
'_symmetry_cell_setting' value 'Triclinic' changed to 'triclinic'
according to '/home/saulius/struct/CIF-dictionaries/cif_core.dic'
dictionary named 'cif_core.dic' version 2.4.1 from
2010-06-29.

'_exptl_absorpt_correction_type' value 'Psi-scan' changed to
'psi-scan' according to
'/home/saulius/struct/CIF-dictionaries/cif_core.dic' dictionary named
'cif_core.dic' version 2.4.1 from 2010-06-29.

Automatic conversion script
Id: cif_fix_enum 1527 2010-12-29 10:47:43Z saulius 
;
_cod_original_sg_symbol_H-M P-1
_cod_database_code 7050977

loop_
_symmetry_equiv_pos_as_xyz
'x, y, z'
'-x, -y, -z'

loop_
_atom_site_label
_atom_site_type_symbol
_atom_site_fract_x
_atom_site_fract_y
_atom_site_fract_z
_atom_site_U_iso_or_equiv
_atom_site_adp_type
_atom_site_occupancy
_atom_site_symmetry_multiplicity
_atom_site_calc_flag
_atom_site_refinement_flags
_atom_site_disorder_assembly
_atom_site_disorder_group
Co1 Co 0.24132(8) 0.55930(6) 0.24194(5) 0.0271(2) Uani 1 1 d . . .
C1 C 0.5229(3) 0.6006(3) 0.1476(2) 0.0539(13) Uani 1 1 d G . .
H1 H 0.5605 0.6372 0.0621 0.065 Uiso 1 1 calc R . .
C2 C 0.4782(3) 0.6924(3) 0.2373(3) 0.0493(13) Uani 1 1 d G . .
H2 H 0.4815 0.7997 0.2208 0.059 Uiso 1 1 calc R . .
C3 C 0.4278(3) 0.5917(3) 0.3565(2) 0.0444(11) Uani 1 1 d G . .
H3 H 0.3922 0.6215 0.4319 0.053 Uiso 1 1 calc R . .
C4 C 0.4413(3) 0.4377(3) 0.3405(2) 0.0398(10) Uani 1 1 d G . .
H4 H 0.4161 0.3488 0.4035 0.048 Uiso 1 1 calc R . .
C5 C 0.5001(3) 0.4432(3) 0.2114(3) 0.0459(11) Uani 1 1 d G . .
H5 H 0.5201 0.3585 0.1750 0.055 Uiso 1 1 calc R . .
C6 C -0.0371(3) 0.6016(3) 0.3259(3) 0.0474(12) Uani 1 1 d G . .
H6 H -0.0719 0.6283 0.4026 0.057 Uiso 1 1 calc R . .
C7 C 0.0104(3) 0.7060(3) 0.2082(3) 0.0510(13) Uani 1 1 d G . .
H7 H 0.0121 0.8132 0.1942 0.061 Uiso 1 1 calc R . .
C8 C 0.0547(3) 0.6182(3) 0.1157(2) 0.0546(13) Uani 1 1 d G . .
H8 H 0.0906 0.6577 0.0304 0.066 Uiso 1 1 calc R . .
C9 C 0.0346(3) 0.4595(3) 0.1762(3) 0.0514(13) Uani 1 1 d G . .
H9 H 0.0550 0.3768 0.1375 0.062 Uiso 1 1 calc R . .
C10 C -0.0222(3) 0.4492(3) 0.3062(3) 0.0447(11) Uani 1 1 d G . .
H10 H -0.0454 0.3586 0.3675 0.054 Uiso 1 1 calc R . .
C11 C 0.2735(6) 0.0090(4) 0.5728(4) 0.0285(9) Uani 1 1 d . . .
C12 C 0.2225(6) -0.0191(5) 0.4518(4) 0.0290(9) Uani 1 1 d . . .
O1 O 0.3529(5) 0.1238(3) 0.5758(3) 0.0401(7) Uani 1 1 d . . .
O2 O 0.2203(5) -0.1067(4) 0.6678(3) 0.0409(8) Uani 1 1 d . . .
O3 O 0.2730(5) 0.0977(3) 0.3585(3) 0.0384(7) Uani 1 1 d . . .
O4 O 0.1443(5) -0.1353(3) 0.4480(3) 0.0386(7) Uani 1 1 d . . .
H200 H 0.2542 -0.0886 0.7384 0.050 Uiso 1 1 d . . .
H300 H 0.2184 0.1022 0.2884 0.050 Uiso 1 1 d . . .
Cl1 Cl 0.22340(19) 1.09316(14) 0.09831(10) 0.0444(3) Uani 1 1 d . . .
O6 O 0.6790(6) 1.0942(5) 0.1186(3) 0.0546(9) Uani 1 1 d . . .
H600 H 0.5295 1.0749 0.1127 0.050 Uiso 1 1 d . . .

loop_
_atom_site_aniso_label
_atom_site_aniso_U_11
_atom_site_aniso_U_22
_atom_site_aniso_U_33
_atom_site_aniso_U_23
_atom_site_aniso_U_13
_atom_site_aniso_U_12
Co1 0.0322(4) 0.0226(3) 0.0279(3) -0.0039(2) -0.0106(2) -0.0038(2)
C1 0.040(3) 0.059(3) 0.053(3) 0.003(3) 0.002(2) -0.012(2)
C2 0.041(3) 0.031(2) 0.079(4) -0.005(2) -0.023(3) -0.0111(19)
C3 0.051(3) 0.042(3) 0.051(3) -0.016(2) -0.029(2) 0.002(2)
C4 0.046(3) 0.032(2) 0.042(3) -0.0003(19) -0.020(2) -0.0026(19)
C5 0.039(3) 0.043(3) 0.058(3) -0.017(2) -0.007(2) 0.006(2)
C6 0.033(2) 0.050(3) 0.061(3) -0.022(2) -0.002(2) 0.000(2)
C7 0.044(3) 0.031(2) 0.079(4) -0.003(2) -0.025(3) 0.001(2)
C8 0.056(3) 0.067(3) 0.043(3) 0.000(2) -0.029(2) -0.006(3)
C9 0.050(3) 0.052(3) 0.066(3) -0.026(3) -0.027(3) -0.007(2)
C10 0.033(2) 0.039(3) 0.060(3) 0.000(2) -0.011(2) -0.0117(19)
C11 0.028(2) 0.026(2) 0.031(2) -0.0069(16) -0.0036(16) -0.0020(16)
C12 0.0243(19) 0.031(2) 0.033(2) -0.0107(17) -0.0028(16) -0.0021(16)
O1 0.0516(19) 0.0336(17) 0.0383(17) -0.0088(13) -0.0112(14) -0.0131(14)
O2 0.059(2) 0.0345(17) 0.0302(16) -0.0037(13) -0.0090(14) -0.0150(14)
O3 0.0515(19) 0.0323(16) 0.0315(15) -0.0030(13) -0.0101(13) -0.0110(14)
O4 0.0452(18) 0.0325(16) 0.0413(17) -0.0127(13) -0.0068(14) -0.0096(14)
Cl1 0.0577(7) 0.0422(6) 0.0337(6) -0.0094(5) -0.0075(5) -0.0009(5)
O6 0.064(2) 0.064(2) 0.0385(19) -0.0178(17) -0.0077(16) -0.0017(18)

loop_
_atom_type_symbol
_atom_type_description
_atom_type_scat_dispersion_real
_atom_type_scat_dispersion_imag
_atom_type_scat_source
C C 0.0033 0.0016 'International Tables Vol C Tables 4.2.6.8 and 6.1.1.4'
H H 0.0000 0.0000 'International Tables Vol C Tables 4.2.6.8 and 6.1.1.4'
Co Co 0.3494 0.9721 'International Tables Vol C Tables 4.2.6.8 and 6.1.1.4'
O O 0.0106 0.0060 'International Tables Vol C Tables 4.2.6.8 and 6.1.1.4'
Cl Cl 0.1484 0.1585 'International Tables Vol C Tables 4.2.6.8 and 6.1.1.4'

loop_
_geom_angle_atom_site_label_1
_geom_angle_atom_site_label_2
_geom_angle_atom_site_label_3
_geom_angle
_geom_angle_site_symmetry_1
_geom_angle_site_symmetry_3
_geom_angle_publ_flag
C4 Co1 C5 41.4 . . ?
C4 Co1 C7 157.09(10) . . ?
C5 Co1 C7 159.88(10) . . ?
C4 Co1 C8 160.16(10) . . ?
C5 Co1 C8 123.25(10) . . ?
C7 Co1 C8 41.2 . . ?
C4 Co1 C6 120.98(10) . . ?
C5 Co1 C6 157.76(10) . . ?
C7 Co1 C6 41.2 . . ?
C8 Co1 C6 69.25(7) . . ?
C4 Co1 C3 41.2 . . ?
C5 Co1 C3 69.3 . . ?
C7 Co1 C3 120.89(10) . . ?
C8 Co1 C3 157.41(10) . . ?
C6 Co1 C3 106.18(10) . . ?
C4 Co1 C9 123.21(10) . . ?
C5 Co1 C9 107.32(10) . . ?
C7 Co1 C9 69.2 . . ?
C8 Co1 C9 41.0 . . ?
C6 Co1 C9 69.0 . . ?
C3 Co1 C9 159.80(10) . . ?
C4 Co1 C1 69.28(8) . . ?
C5 Co1 C1 41.1 . . ?
C7 Co1 C1 122.90(10) . . ?
C8 Co1 C1 107.24(10) . . ?
C6 Co1 C1 159.37(10) . . ?
C3 Co1 C1 68.8 . . ?
C9 Co1 C1 122.53(10) . . ?
C4 Co1 C10 106.66(10) . . ?
C5 Co1 C10 122.00(10) . . ?
C7 Co1 C10 69.13(8) . . ?
C8 Co1 C10 69.0 . . ?
C6 Co1 C10 40.9 . . ?
C3 Co1 C10 122.84(10) . . ?
C9 Co1 C10 40.9 . . ?
C1 Co1 C10 158.49(10) . . ?
C4 Co1 C2 69.0 . . ?
C5 Co1 C2 68.98(7) . . ?
C7 Co1 C2 106.55(9) . . ?
C8 Co1 C2 121.85(10) . . ?
C6 Co1 C2 122.65(10) . . ?
C3 Co1 C2 40.8 . . ?
C9 Co1 C2 158.28(10) . . ?
C1 Co1 C2 40.7 . . ?
C10 Co1 C2 159.33(10) . . ?
C2 C1 C5 108.0 . . ?
C2 C1 Co1 70.1 . . ?
C5 C1 Co1 68.5 . . ?
C2 C1 H1 126.0 . . ?
C5 C1 H1 126.0 . . ?
Co1 C1 H1 127.0 . . ?
C3 C2 C1 108.0 . . ?
C3 C2 Co1 68.9 . . ?
C1 C2 Co1 69.20(7) . . ?
C3 C2 H2 126.0 . . ?
C1 C2 H2 126.0 . . ?
Co1 C2 H2 127.4 . . ?
C4 C3 C2 108.0 . . ?
C4 C3 Co1 68.5 . . ?
C2 C3 Co1 70.3 . . ?
C4 C3 H3 126.0 . . ?
C2 C3 H3 126.0 . . ?
Co1 C3 H3 126.7 . . ?
C5 C4 C3 108.0 . . ?
C5 C4 Co1 69.43(7) . . ?
C3 C4 Co1 70.3 . . ?
C5 C4 H4 126.0 . . ?
C3 C4 H4 126.0 . . ?
Co1 C4 H4 125.9 . . ?
C4 C5 C1 108.0 . . ?
C4 C5 Co1 69.2 . . ?
C1 C5 Co1 70.4 . . ?
C4 C5 H5 126.0 . . ?
C1 C5 H5 126.0 . . ?
Co1 C5 H5 126.0 . . ?
C7 C6 C10 108.0 . . ?
C7 C6 Co1 69.0 . . ?
C10 C6 Co1 70.0 . . ?
C7 C6 H6 126.0 . . ?
C10 C6 H6 126.0 . . ?
Co1 C6 H6 126.6 . . ?
C8 C7 C6 108.0 . . ?
C8 C7 Co1 69.58(7) . . ?
C6 C7 Co1 69.80(8) . . ?
C8 C7 H7 126.0 . . ?
C6 C7 H7 126.0 . . ?
Co1 C7 H7 126.2 . . ?
C7 C8 C9 108.0 . . ?
C7 C8 Co1 69.20(7) . . ?
C9 C8 Co1 70.0 . . ?
C7 C8 H8 126.0 . . ?
C9 C8 H8 126.0 . . ?
Co1 C8 H8 126.4 . . ?
C10 C9 C8 108.0 . . ?
C10 C9 Co1 69.69(7) . . ?
C8 C9 Co1 69.0 . . ?
C10 C9 H9 126.0 . . ?
C8 C9 H9 126.0 . . ?
Co1 C9 H9 126.9 . . ?
C9 C10 C6 108.0 . . ?
C9 C10 Co1 69.5 . . ?
C6 C10 Co1 69.10(7) . . ?
C9 C10 H10 126.0 . . ?
C6 C10 H10 126.0 . . ?
Co1 C10 H10 127.0 . . ?
O1 C11 O2 126.2(4) . . ?
O1 C11 C12 122.2(4) . . ?
O2 C11 C12 111.6(3) . . ?
O4 C12 O3 126.5(4) . . ?
O4 C12 C11 122.4(4) . . ?
O3 C12 C11 111.0(3) . . ?
C11 O2 H200 110.2 . . ?
C12 O3 H300 116.2 . . ?

loop_
_geom_bond_atom_site_label_1
_geom_bond_atom_site_label_2
_geom_bond_distance
_geom_bond_site_symmetry_2
_geom_bond_publ_flag
Co1 C4 2.006(2) . ?
Co1 C5 2.010(2) . ?
Co1 C7 2.014(2) . ?
Co1 C8 2.019(2) . ?
Co1 C6 2.024(2) . ?
Co1 C3 2.030(2) . ?
Co1 C9 2.032(2) . ?
Co1 C1 2.035(2) . ?
Co1 C10 2.036(2) . ?
Co1 C2 2.047(2) . ?
C1 C2 1.4200 . ?
C1 C5 1.4200 . ?
C1 H1 0.9300 . ?
C2 C3 1.4200 . ?
C2 H2 0.9300 . ?
C3 C4 1.4200 . ?
C3 H3 0.9300 . ?
C4 C5 1.4200 . ?
C4 H4 0.9300 . ?
C5 H5 0.9300 . ?
C6 C7 1.4200 . ?
C6 C10 1.4201 . ?
C6 H6 0.9300 . ?
C7 C8 1.4200 . ?
C7 H7 0.9300 . ?
C8 C9 1.4201 . ?
C8 H8 0.9300 . ?
C9 C10 1.4199 . ?
C9 H9 0.9300 . ?
C10 H10 0.9300 . ?
C11 O1 1.195(5) . ?
C11 O2 1.311(5) . ?
C11 C12 1.530(6) . ?
C12 O4 1.205(5) . ?
C12 O3 1.303(5) . ?
O2 H200 0.9109 . ?
O3 H300 0.9159 . ?
O6 H600 1.0596 . ?
